data_2212403
loop_
_publ_author_name
'Hisanori Yamane'
'Yutaka Mikawa'
'Chiaki Yokoyama'

_publ_section_title
;
 Pentaamminechlorogallium(III) dichloride
;
_journal_coeditor_code WM2091
_journal_issue 2
_journal_name_full 'Acta Crystallographica Section E'
_journal_page_first i59
_journal_page_last i61
_journal_paper_doi 10.1107/S1600536807003388
_journal_volume 63
_journal_year 2007
_chemical_formula_moiety 'Cl Ga H15 N5 2+ , 2Cl -'
_chemical_formula_structural '[Ga (N H3)5 Cl] Cl2'
_chemical_formula_sum 'Cl3 Ga H15 N5'
_chemical_formula_weight 261.24
_chemical_name_systematic
;
pentaamminechlorogallium(III) dichloride
;
_space_group_IT_number 62
_symmetry_cell_setting orthorhombic
_symmetry_space_group_name_Hall '-P 2ac 2n'
_symmetry_space_group_name_H-M 'P n m a'
_audit_creation_method SHELXL97
_cell_angle_alpha 90.00
_cell_angle_beta 90.00
_cell_angle_gamma 90.00
_cell_formula_units_Z 4
_cell_length_a 13.448(6)
_cell_length_b 10.518(5)
_cell_length_c 6.750(4)
_cell_measurement_reflns_used 7848
_cell_measurement_temperature 295(2)
_cell_measurement_theta_max 27.5
_cell_measurement_theta_min 3.0
_cell_volume 954.8(8)
_computing_cell_refinement PROCESS-AUTO
_computing_data_collection 'PROCESS-AUTO (Rigaku/MSC, 2005)'
_computing_data_reduction 'CrystalStructure (Rigaku/MSC, 2005)'
_computing_molecular_graphics 'ATOMS (Dowty, 2005)'
_computing_publication_material SHELXL97
_computing_structure_refinement 'SHELXL97 (Sheldrick, 1997)'
_computing_structure_solution
;
coordinates taken from an isotypic structure (Jacobs & Schr\"oder, 2002)
;
_diffrn_ambient_temperature 295(3)
_diffrn_detector_area_resol_mean 10.00
_diffrn_measured_fraction_theta_full 1.000
_diffrn_measured_fraction_theta_max 1.000
_diffrn_measurement_device_type 'Rigaku R-AXIS RAPID CCD area-detector'
_diffrn_measurement_method \w
_diffrn_radiation_monochromator graphite
_diffrn_radiation_source 'fine-focus sealed tube'
_diffrn_radiation_type MoK\a
_diffrn_radiation_wavelength 0.71073
_diffrn_reflns_av_R_equivalents 0.0474
_diffrn_reflns_av_sigmaI/netI 0.0199
_diffrn_reflns_limit_h_max 17
_diffrn_reflns_limit_h_min -17
_diffrn_reflns_limit_k_max 13
_diffrn_reflns_limit_k_min -13
_diffrn_reflns_limit_l_max 8
_diffrn_reflns_limit_l_min -8
_diffrn_reflns_number 8938
_diffrn_reflns_theta_full 27.47
_diffrn_reflns_theta_max 27.47
_diffrn_reflns_theta_min 3.03
_diffrn_standards_number 0
_exptl_absorpt_coefficient_mu 3.662
_exptl_absorpt_correction_T_max 0.577
_exptl_absorpt_correction_T_min 0.476
_exptl_absorpt_correction_type numerical
_exptl_absorpt_process_details '(NUMABS; Higashi, 1999)'
_exptl_crystal_colour colourless
_exptl_crystal_density_diffrn 1.817
_exptl_crystal_description block
_exptl_crystal_F_000 528
_exptl_crystal_size_max 0.18
_exptl_crystal_size_mid 0.17
_exptl_crystal_size_min 0.10
_refine_diff_density_max 0.308
_refine_diff_density_min -0.279
_refine_ls_extinction_method none
_refine_ls_goodness_of_fit_ref 1.065
_refine_ls_hydrogen_treatment refall
_refine_ls_matrix_type full
_refine_ls_number_parameters 82
_refine_ls_number_reflns 1157
_refine_ls_number_restraints 0
_refine_ls_restrained_S_all 1.065
_refine_ls_R_factor_all 0.0248
_refine_ls_R_factor_gt 0.0215
_refine_ls_shift/su_max 0.000
_refine_ls_shift/su_mean 0.000
_refine_ls_structure_factor_coef Fsqd
_refine_ls_weighting_details 'w = 1/[\s^2^(Fo^2^)+(0.0282P)^2^+0.3606P] where P=(Fo^2^+2Fc^2^)/3'
_refine_ls_weighting_scheme calc
_refine_ls_wR_factor_gt 0.0518
_refine_ls_wR_factor_ref 0.0533
_reflns_number_gt 1041
_reflns_number_total 1157
_reflns_threshold_expression I>2\s(I)
_cod_data_source_file wm2091.cif
_cod_data_source_block I
_cod_database_code 2212403
_cod_database_fobs_code 2212403

loop_
_symmetry_equiv_pos_as_xyz
'x, y, z'
'-x+1/2, y+1/2, z+1/2'
'x, -y+1/2, z'
'-x+1/2, -y, z+1/2'
'-x, -y, -z'
'x-1/2, -y-1/2, -z-1/2'
'-x, y-1/2, -z'
'x-1/2, y, -z-1/2'

loop_
_atom_site_type_symbol
_atom_site_label
_atom_site_fract_x
_atom_site_fract_y
_atom_site_fract_z
_atom_site_U_iso_or_equiv
_atom_site_adp_type
_atom_site_calc_flag
_atom_site_refinement_flags
_atom_site_occupancy
Cl Cl1 -0.02810(5) 0.2500 -0.05178(10) 0.02976(15) Uani d S 1
Cl Cl2 0.35244(3) 0.00215(5) 0.16337(7) 0.03187(13) Uani d . 1
Ga Ga1 0.104663(19) 0.2500 0.18229(4) 0.02031(10) Uani d S 1
N N1 0.2066(2) 0.2500 -0.0481(4) 0.0354(6) Uani d S 1
N N2 0.0042(2) 0.2500 0.4150(4) 0.0326(5) Uani d S 1
N N3 0.2209(2) 0.2500 0.3846(4) 0.0314(5) Uani d S 1
N N4 0.10274(15) 0.05470(17) 0.1783(3) 0.0319(4) Uani d . 1
H H1 0.262(5) 0.2500 -0.006(11) 0.12(2) Uiso d S 1
H H2 0.198(3) 0.194(3) -0.121(5) 0.098(14) Uiso d . 1
H H3 0.033(4) 0.2500 0.528(9) 0.11(2) Uiso d S 1
H H4 -0.027(2) 0.192(3) 0.407(4) 0.067(10) Uiso d . 1
H H5 0.277(4) 0.2500 0.342(7) 0.089(19) Uiso d S 1
H H6 0.215(3) 0.189(3) 0.466(6) 0.107(14) Uiso d . 1
H H7 0.047(3) 0.024(3) 0.207(5) 0.071(10) Uiso d . 1
H H8 0.113(2) 0.027(3) 0.074(6) 0.069(11) Uiso d . 1
H H9 0.145(3) 0.022(4) 0.249(7) 0.113(15) Uiso d . 1

loop_
_atom_site_aniso_label
_atom_site_aniso_U_11
_atom_site_aniso_U_22
_atom_site_aniso_U_33
_atom_site_aniso_U_12
_atom_site_aniso_U_13
_atom_site_aniso_U_23
Cl1 0.0294(3) 0.0296(3) 0.0303(3) 0.000 -0.0078(3) 0.000
Cl2 0.0335(2) 0.0295(2) 0.0326(3) -0.00100(19) -0.00102(18) -0.00154(18)
Ga1 0.02220(15) 0.01730(14) 0.02142(15) 0.000 -0.00078(9) 0.000
N1 0.0349(14) 0.0393(14) 0.0319(14) 0.000 0.0061(11) 0.000
N2 0.0347(13) 0.0330(13) 0.0299(15) 0.000 0.0050(11) 0.000
N3 0.0289(12) 0.0299(12) 0.0354(13) 0.000 -0.0109(10) 0.000
N4 0.0363(9) 0.0216(8) 0.0378(10) -0.0013(7) -0.0046(8) -0.0014(7)

loop_
_atom_type_symbol
_atom_type_description
_atom_type_scat_dispersion_real
_atom_type_scat_dispersion_imag
_atom_type_scat_source
Cl Cl 0.1484 0.1585 'International Tables Vol C Tables 4.2.6.8 and 6.1.1.4'
Ga Ga 0.2307 1.6083 'International Tables Vol C Tables 4.2.6.8 and 6.1.1.4'
N N 0.0061 0.0033 'International Tables Vol C Tables 4.2.6.8 and 6.1.1.4'
H H 0.0000 0.0000 'International Tables Vol C Tables 4.2.6.8 and 6.1.1.4'

loop_
_exptl_crystal_face_index_h
_exptl_crystal_face_index_k
_exptl_crystal_face_index_l
_exptl_crystal_face_perp_dist
2.09 4.11 -11.65 0.0842
-1.54 -7.25 9.24 0.0970
-2.35 -1.12 12.52 0.0766
1.13 8.65 -7.29 0.1088
-0.18 1.36 -13.33 0.0680
0.28 -2.96 -12.89 0.0868
1.04 -9.93 -3.87 0.1352
1.03 -9.64 4.94 0.1231
0.04 -0.04 13.45 0.0453
-0.63 6.28 10.70 0.0707
-0.47 4.12 -12.33 0.0855
-5.94 0.01 -6.38 0.0970
-4.41 -5.41 -7.46 0.1133
4.92 -7.06 1.75 0.1040
4.94 4.21 7.42 0.0866
3.27 7.29 7.17 0.0906
-1.44 9.91 3.42 0.1200
-5.19 6.45 -2.35 0.1062
5.72 -5.01 -3.07 0.0946
6.71 0.35 -1.31 0.0760
5.48 6.08 1.05 0.0877
0.30 10.11 3.64 0.1179
-3.66 -8.80 -0.94 0.1116
-5.73 -5.47 1.30 0.1064
-4.78 6.42 4.74 0.1020
-1.28 9.84 3.97 0.1181

loop_
_geom_angle_atom_site_label_1
_geom_angle_atom_site_label_2
_geom_angle_atom_site_label_3
_geom_angle_site_symmetry_1
_geom_angle_site_symmetry_3
_geom_angle
_geom_angle_publ_flag
N1 Ga1 N3 . . 89.73(13) yes
N1 Ga1 Cl1 . . 89.89(10) yes
N2 Ga1 N3 . . 89.57(13) yes
N2 Ga1 N1 . . 179.30(13) yes
N2 Ga1 Cl1 . . 90.80(10) yes
N3 Ga1 Cl1 . . 179.63(9) yes
N4 Ga1 N4 . 3 177.91(12) yes
N4 Ga1 N2 . . 90.10(6) yes
N4 Ga1 N2 3 . 90.10(6) ?
N4 Ga1 N1 . . 89.91(6) yes
N4 Ga1 N1 3 . 89.91(6) ?
N4 Ga1 N3 . . 91.04(6) yes
N4 Ga1 N3 3 . 91.04(6) ?
N4 Ga1 Cl1 . . 88.96(6) yes
N4 Ga1 Cl1 3 . 88.96(6) ?
H1 N1 H2 . . 111(4) ?
H2 N1 H2 3 . 99(5) ?
H3 N2 H4 . . 109(3) ?
H4 N2 H4 3 . 110(5) ?
H5 N3 H6 . . 109(3) ?
H6 N3 H6 3 . 98(5) ?
H7 N4 H8 . . 103(3) ?
H7 N4 H9 . . 109(4) ?
H8 N4 H9 . . 105(4) ?
Ga1 N1 H2 . . 112(3) ?
Ga1 N1 H1 . . 111(5) ?
Ga1 N2 H3 . . 113(4) ?
Ga1 N2 H4 . . 109(2) ?
Ga1 N3 H5 . . 118(4) ?
Ga1 N3 H6 . . 111(3) ?
Ga1 N4 H7 . . 113(2) ?
Ga1 N4 H8 . . 112(3) ?
Ga1 N4 H9 . . 114(3) ?
H2 N1 Ga1 3 . 112(3) ?
H4 N2 Ga1 3 . 109(2) ?
H6 N3 Ga1 3 . 111(3) ?

loop_
_geom_bond_atom_site_label_1
_geom_bond_atom_site_label_2
_geom_bond_distance
_geom_bond_publ_flag
Cl1 Ga1 2.3840(11) yes
Ga1 N4 2.055(2) yes
Ga1 N2 2.072(3) yes
Ga1 N1 2.073(3) yes
Ga1 N3 2.076(3) yes
N1 H1 0.79(6) ?
N1 H2 0.77(4) ?
N2 H3 0.85(6) ?
N2 H4 0.74(3) ?
N3 H5 0.81(6) ?
N3 H6 0.85(4) ?
N4 H7 0.83(4) ?
N4 H8 0.77(4) ?
N4 H9 0.81(5) ?

loop_
_geom_hbond_atom_site_label_D
_geom_hbond_atom_site_label_H
_geom_hbond_atom_site_label_A
_geom_hbond_site_symmetry_A
_geom_hbond_distance_DH
_geom_hbond_distance_HA
_geom_hbond_distance_DA
_geom_hbond_angle_DHA
N1 H1 Cl2 . 0.79(6) 3.10(4) 3.561(3) 120.0(16)
N1 H2 Cl2 4_554 0.77(4) 2.62(4) 3.385(2) 172(4)
N2 H3 Cl2 4 0.85(6) 3.20(3) 3.683(3) 118.2(17)
N2 H4 Cl2 8_556 0.74(3) 2.61(3) 3.353(2) 172(3)
N3 H5 Cl2 . 0.81(6) 3.04(3) 3.486(2) 116.9(16)
N3 H6 Cl2 4 0.85(4) 2.58(4) 3.398(2) 164(3)
N4 H7 Cl2 8_556 0.83(4) 2.77(4) 3.575(3) 162(3)
N4 H8 Cl2 4_554 0.77(4) 2.83(4) 3.578(3) 164(3)
N4 H9 Cl2 4 0.81(5) 2.81(5) 3.383(3) 129(4)
N4 H9 Cl2 . 0.81(5) 2.86(4) 3.405(3) 126(4)
